data_4062566
loop_
_publ_author_name
'Theodore J. Burkey'
'Tung T. To'
'Barnes, Craig E.'

_publ_section_title
;
Bistable Photochromic 'Organometallics' Based on Linkage Isomerism:
Photochemistry of Dicarbonyl(eta-5-methylcyclopentadienyl)manganese(I)
derivatives with a Bifunctional, Non-chelating Ligand
;
_journal_name_full Organometallics
_journal_paper_doi 10.1021/om0342356
_journal_year 2004
_chemical_formula_moiety 'C15 H13 Mn N2 O2'
_chemical_formula_sum 'C15 H13 Mn N2 O2'
_chemical_formula_weight 308.21
_chemical_melting_point '[put melting point here]'
_space_group_IT_number 14
_symmetry_cell_setting monoclinic
_symmetry_space_group_name_Hall '-P 2ybc'
_symmetry_space_group_name_H-M 'P 1 21/c 1'
_cell_angle_alpha 90.00
_cell_angle_beta 100.850(4)
_cell_angle_gamma 90.00
_cell_formula_units_Z 4
_cell_length_a 18.575(4)
_cell_length_b 7.225(2)
_cell_length_c 10.537(2)
_cell_measurement_temperature 173(2)
_cell_volume 1388.8(5)
_diffrn_ambient_temperature 173(2)
_exptl_crystal_density_diffrn 1.474
_cod_depositor_comments
;
The following automatic conversions were performed:
'_symmetry_cell_setting' value 'Monoclinic' changed to 'monoclinic'
according to '/home/saulius/struct/CIF-dictionaries/cif_core.dic'
dictionary named 'cif_core.dic' version 2.4.1 from 2010-06-29.

Automatic conversion script
Id: cif_fix_enum 1527 2010-12-29 10:47:43Z saulius 
;
_cod_original_sg_symbol_H-M 'P 21/c'
_cod_database_code 4062566

loop_
_symmetry_equiv_pos_as_xyz
'x, y, z'
'-x, y+1/2, -z+1/2'
'-x, -y, -z'
'x, -y-1/2, z-1/2'

loop_
_atom_site_label
_atom_site_type_symbol
_atom_site_fract_x
_atom_site_fract_y
_atom_site_fract_z
_atom_site_U_iso_or_equiv
_atom_site_adp_type
_atom_site_occupancy
_atom_site_symmetry_multiplicity
_atom_site_calc_flag
_atom_site_refinement_flags
_atom_site_disorder_assembly
_atom_site_disorder_group
Mn1 Mn 0.197611(19) 0.41929(5) 0.68006(4) 0.02076(10) Uani 1 1 d . . .
N1 N 0.29301(10) 0.4810(3) 0.80164(18) 0.0212(4) Uani 1 1 d . . .
C2 C 0.38044(12) 0.4047(3) 0.9940(2) 0.0231(5) Uani 1 1 d . . .
C3 C 0.22084(13) 0.1873(3) 0.6516(2) 0.0238(5) Uani 1 1 d . . .
O4 O 0.23215(11) 0.0328(2) 0.62955(18) 0.0352(5) Uani 1 1 d . . .
O5 O 0.23692(12) 0.5493(3) 0.43861(19) 0.0426(5) Uani 1 1 d . . .
C6 C 0.40985(13) 0.5817(4) 0.9968(2) 0.0287(5) Uani 1 1 d . . .
H6 H 0.4489 0.6177 1.0640 0.034 Uiso 1 1 calc R . .
C7 C 0.40894(14) 0.2564(4) 1.0926(2) 0.0291(6) Uani 1 1 d . . .
H7A H 0.3674 0.1779 1.1064 0.035 Uiso 1 1 calc R . .
H7B H 0.4439 0.1766 1.0575 0.035 Uiso 1 1 calc R . .
N8 N 0.47388(14) 0.3925(3) 1.3133(2) 0.0399(6) Uani 1 1 d . . .
C9 C 0.44558(14) 0.3319(4) 1.2171(3) 0.0293(6) Uani 1 1 d . . .
C10 C 0.32256(12) 0.3612(3) 0.8951(2) 0.0222(5) Uani 1 1 d . . .
H10 H 0.3025 0.2400 0.8930 0.027 Uiso 1 1 calc R . .
C11 C 0.32340(13) 0.6514(3) 0.8048(2) 0.0263(5) Uani 1 1 d . . .
H11 H 0.3043 0.7377 0.7390 0.032 Uiso 1 1 calc R . .
C12 C 0.22447(13) 0.4986(3) 0.5371(3) 0.0268(6) Uani 1 1 d . . .
C13 C 0.14524(14) 0.5613(4) 0.8197(3) 0.0383(7) Uani 1 1 d . . .
H13 H 0.1700 0.6202 0.8961 0.046 Uiso 1 1 calc R . .
C14 C 0.12249(14) 0.3768(4) 0.8101(3) 0.0316(6) Uani 1 1 d . . .
H14 H 0.1298 0.2891 0.8785 0.038 Uiso 1 1 calc R . .
C16 C 0.08668(13) 0.3423(4) 0.6811(3) 0.0305(6) Uani 1 1 d . . .
C17 C 0.38117(14) 0.7040(3) 0.9000(3) 0.0309(6) Uani 1 1 d . . .
H17 H 0.4013 0.8248 0.8989 0.037 Uiso 1 1 calc R . .
C18 C 0.08906(14) 0.5085(4) 0.6119(3) 0.0370(7) Uani 1 1 d . . .
H18 H 0.0697 0.5268 0.5227 0.044 Uiso 1 1 calc R . .
C19 C 0.12566(15) 0.6446(4) 0.6993(3) 0.0407(7) Uani 1 1 d . . .
H19 H 0.1349 0.7693 0.6788 0.049 Uiso 1 1 calc R . .
C20 C 0.04758(17) 0.1677(5) 0.6313(4) 0.0550(9) Uani 1 1 d . . .
H20A H -0.0035 0.1742 0.6427 0.083 Uiso 1 1 calc R . .
H20B H 0.0717 0.0615 0.6795 0.083 Uiso 1 1 calc R . .
H20C H 0.0490 0.1532 0.5394 0.083 Uiso 1 1 calc R . .

loop_
_atom_site_aniso_label
_atom_site_aniso_U_11
_atom_site_aniso_U_22
_atom_site_aniso_U_33
_atom_site_aniso_U_23
_atom_site_aniso_U_13
_atom_site_aniso_U_12
Mn1 0.01912(18) 0.01872(17) 0.02422(19) 0.00152(17) 0.00350(13) 0.00060(16)
N1 0.0204(10) 0.0212(10) 0.0228(11) 0.0012(8) 0.0058(9) 0.0017(8)
C2 0.0210(11) 0.0249(12) 0.0235(12) -0.0007(11) 0.0046(9) 0.0017(10)
C3 0.0231(13) 0.0267(13) 0.0216(13) 0.0033(11) 0.0041(10) -0.0017(10)
O4 0.0483(12) 0.0213(9) 0.0378(11) 0.0015(8) 0.0125(9) 0.0032(8)
O5 0.0633(13) 0.0315(11) 0.0378(11) 0.0082(9) 0.0217(10) 0.0020(10)
C6 0.0225(12) 0.0277(13) 0.0341(14) -0.0049(12) 0.0003(10) -0.0006(11)
C7 0.0286(14) 0.0279(13) 0.0275(14) 0.0011(11) -0.0031(11) -0.0004(11)
N8 0.0488(15) 0.0355(14) 0.0323(13) 0.0001(11) -0.0001(11) 0.0035(12)
C9 0.0301(14) 0.0281(14) 0.0293(15) 0.0056(12) 0.0048(12) 0.0041(11)
C10 0.0215(12) 0.0207(11) 0.0244(13) -0.0005(10) 0.0044(10) -0.0019(9)
C11 0.0260(13) 0.0199(11) 0.0328(14) 0.0031(11) 0.0048(11) -0.0002(10)
C12 0.0279(14) 0.0198(12) 0.0320(15) 0.0012(11) 0.0041(11) 0.0012(10)
C13 0.0279(14) 0.0433(17) 0.0448(17) -0.0157(15) 0.0096(12) 0.0032(13)
C14 0.0290(14) 0.0351(15) 0.0339(15) 0.0046(12) 0.0138(12) 0.0068(11)
C16 0.0206(13) 0.0300(14) 0.0427(16) -0.0034(12) 0.0103(12) -0.0027(11)
C17 0.0306(14) 0.0200(12) 0.0407(16) -0.0005(12) 0.0030(12) -0.0055(10)
C18 0.0205(13) 0.0485(17) 0.0416(16) 0.0138(14) 0.0045(12) 0.0066(12)
C19 0.0276(14) 0.0243(13) 0.073(2) 0.0039(14) 0.0175(15) 0.0077(11)
C20 0.0367(17) 0.0499(19) 0.083(3) -0.0189(18) 0.0243(17) -0.0189(15)

loop_
_geom_bond_atom_site_label_1
_geom_bond_atom_site_label_2
_geom_bond_distance
_geom_bond_site_symmetry_2
_geom_bond_publ_flag
Mn1 C12 1.769(3) . ?
Mn1 C3 1.771(3) . ?
Mn1 N1 2.031(2) . ?
Mn1 C18 2.110(3) . ?
Mn1 C16 2.136(2) . ?
Mn1 C19 2.140(3) . ?
Mn1 C14 2.153(2) . ?
Mn1 C13 2.168(3) . ?
N1 C10 1.348(3) . ?
N1 C11 1.352(3) . ?
C2 C10 1.385(3) . ?
C2 C6 1.388(3) . ?
C2 C7 1.517(3) . ?
C3 O4 1.167(3) . ?
O5 C12 1.164(3) . ?
C6 C17 1.379(4) . ?
C7 C9 1.465(4) . ?
N8 C9 1.138(3) . ?
C11 C17 1.377(4) . ?
C13 C19 1.389(4) . ?
C13 C14 1.396(4) . ?
C14 C16 1.418(4) . ?
C16 C18 1.410(4) . ?
C16 C20 1.501(4) . ?
C18 C19 1.428(4) . ?
